data_7051437
_journal_name_full 'New Journal of Chemistry'
_journal_paper_doi 10.1039/a901896d
_journal_year 1999
_chemical_formula_sum 'C15 H17 N O3'
_chemical_formula_weight 259.30
_space_group_IT_number 2
_symmetry_cell_setting triclinic
_symmetry_space_group_name_Hall '-P 1'
_symmetry_space_group_name_H-M 'P -1'
_cell_angle_alpha 77.42(3)
_cell_angle_beta 82.78(3)
_cell_angle_gamma 68.75(3)
_cell_formula_units_Z 2
_cell_length_a 7.161(2)
_cell_length_b 8.296(3)
_cell_length_c 11.377(3)
_cell_measurement_temperature 293(2)
_cell_volume 614.0(3)
_diffrn_ambient_temperature 293(2)
_exptl_crystal_density_diffrn 1.403
_cod_database_code 7051437

loop_
_symmetry_equiv_pos_as_xyz
'x, y, z'
'-x, -y, -z'

loop_
_atom_site_label
_atom_site_type_symbol
_atom_site_fract_x
_atom_site_fract_y
_atom_site_fract_z
_atom_site_U_iso_or_equiv
_atom_site_adp_type
_atom_site_occupancy
_atom_site_symmetry_multiplicity
_atom_site_calc_flag
_atom_site_refinement_flags
_atom_site_disorder_assembly
_atom_site_disorder_group
N1 N 0.7008(3) 0.1329(2) 0.12101(16) 0.0267(4) Uani 1 1 d . . .
O1 O 0.6206(3) 0.1770(2) 0.01713(14) 0.0384(4) Uani 1 1 d . . .
C2 C 0.7284(3) -0.0135(3) 0.1978(2) 0.0272(5) Uani 1 1 d . . .
C3 C 0.8302(3) -0.0167(3) 0.3042(2) 0.0291(5) Uani 1 1 d . . .
H3A H 0.971(2) -0.0934(13) 0.3013(2) 0.042(7) Uiso 1 1 calc R . .
H3B H 0.7637(11) -0.0583(8) 0.3792(12) 0.028(6) Uiso 1 1 calc R . .
C3A C 0.8122(3) 0.1759(3) 0.29545(19) 0.0246(5) Uani 1 1 d . . .
C3B C 0.6115(3) 0.2847(3) 0.34545(19) 0.0245(5) Uani 1 1 d . . .
C4 C 0.5177(3) 0.2648(3) 0.4586(2) 0.0302(5) Uani 1 1 d . . .
H4 H 0.5774(15) 0.171(2) 0.5191(15) 0.028(6) Uiso 1 1 calc R . .
C5 C 0.3319(4) 0.3883(3) 0.4788(2) 0.0340(6) Uani 1 1 d . . .
H5 H 0.262(2) 0.3768(5) 0.559(2) 0.054(8) Uiso 1 1 calc R . .
C6 C 0.2436(4) 0.5280(3) 0.3885(2) 0.0333(6) Uani 1 1 d . . .
H6 H 0.118(3) 0.609(2) 0.4046(5) 0.041(7) Uiso 1 1 calc R . .
C7 C 0.3364(3) 0.5508(3) 0.2741(2) 0.0275(5) Uani 1 1 d . . .
O7 O 0.2392(2) 0.6895(2) 0.18981(16) 0.0396(5) Uani 1 1 d . . .
H7 H 0.310(5) 0.706(4) 0.117(3) 0.072(10) Uiso 1 1 d . . .
C7A C 0.5230(3) 0.4251(3) 0.25618(19) 0.0248(5) Uani 1 1 d . . .
O8 O 0.6373(2) 0.42512(18) 0.14852(13) 0.0277(4) Uani 1 1 d . . .
C8A C 0.7867(3) 0.2541(3) 0.15925(19) 0.0247(5) Uani 1 1 d . . .
C9 C 0.9716(3) 0.2572(3) 0.0800(2) 0.0313(6) Uani 1 1 d . . .
H9A H 0.9316(7) 0.3458(15) 0.0074(12) 0.033(6) Uiso 1 1 calc R . .
H9B H 1.0368(11) 0.1434(19) 0.0557(5) 0.044(7) Uiso 1 1 calc R . .
C10 C 1.1214(4) 0.2973(3) 0.1430(2) 0.0388(6) Uani 1 1 d . . .
H10A H 1.246(2) 0.2861(4) 0.0904(9) 0.045(7) Uiso 1 1 calc R . .
H10B H 1.0629(10) 0.420(2) 0.1574(3) 0.037(7) Uiso 1 1 calc R . .
C11 C 1.1719(4) 0.1706(3) 0.2621(2) 0.0389(6) Uani 1 1 d . . .
H11A H 1.2227(10) 0.047(2) 0.2483(3) 0.036(7) Uiso 1 1 calc R . .
H11B H 1.2797(18) 0.1898(4) 0.2991(6) 0.046(7) Uiso 1 1 calc R . .
C12 C 0.9864(3) 0.1999(3) 0.3469(2) 0.0321(6) Uani 1 1 d . . .
H12A H 0.9423(8) 0.321(2) 0.3641(4) 0.040(7) Uiso 1 1 calc R . .
H12B H 1.0212(6) 0.1158(14) 0.4244(13) 0.040(7) Uiso 1 1 calc R . .
C13 C 0.6702(4) -0.1568(3) 0.1749(2) 0.0390(6) Uani 1 1 d . . .
H13A H 0.6082 -0.1211 0.0989 0.075(10) Uiso 1 1 calc R . .
H13B H 0.5772 -0.1825 0.2381 0.078(10) Uiso 1 1 calc R . .
H13C H 0.7874 -0.2600 0.1727 0.069(10) Uiso 1 1 calc R . .

loop_
_atom_site_aniso_label
_atom_site_aniso_U_11
_atom_site_aniso_U_22
_atom_site_aniso_U_33
_atom_site_aniso_U_23
_atom_site_aniso_U_13
_atom_site_aniso_U_12
N1 0.0231(10) 0.0315(11) 0.0260(10) -0.0055(8) 0.0000(8) -0.0106(8)
O1 0.0436(10) 0.0517(11) 0.0250(9) 0.0026(8) -0.0099(8) -0.0255(9)
C2 0.0247(12) 0.0258(12) 0.0298(13) -0.0054(10) 0.0026(10) -0.0083(9)
C3 0.0281(12) 0.0249(12) 0.0311(13) -0.0012(10) -0.0010(10) -0.0077(10)
C3A 0.0219(11) 0.0251(11) 0.0258(12) -0.0014(9) -0.0030(9) -0.0081(9)
C3B 0.0228(11) 0.0259(12) 0.0267(12) -0.0056(9) -0.0022(9) -0.0100(9)
C4 0.0338(13) 0.0301(13) 0.0255(12) 0.0006(10) -0.0022(10) -0.0128(10)
C5 0.0336(13) 0.0380(14) 0.0291(14) -0.0061(11) 0.0073(11) -0.0136(11)
C6 0.0256(13) 0.0296(13) 0.0404(15) -0.0094(11) 0.0059(11) -0.0054(10)
C7 0.0253(12) 0.0239(12) 0.0314(13) -0.0024(10) -0.0009(10) -0.0080(9)
O7 0.0319(10) 0.0328(10) 0.0373(11) 0.0039(8) 0.0018(8) 0.0015(7)
C7A 0.0262(12) 0.0254(11) 0.0240(12) -0.0034(9) 0.0022(10) -0.0121(9)
O8 0.0267(8) 0.0251(8) 0.0260(9) 0.0011(6) 0.0009(7) -0.0066(7)
C8A 0.0230(11) 0.0217(11) 0.0287(12) -0.0036(9) -0.0007(9) -0.0076(9)
C9 0.0263(12) 0.0361(13) 0.0315(13) -0.0048(11) 0.0051(10) -0.0140(10)
C10 0.0317(13) 0.0470(16) 0.0441(15) -0.0104(12) 0.0062(12) -0.0228(12)
C11 0.0228(12) 0.0458(16) 0.0500(17) -0.0114(13) -0.0052(11) -0.0115(11)
C12 0.0273(12) 0.0351(13) 0.0351(14) -0.0041(11) -0.0062(10) -0.0120(10)
C13 0.0442(16) 0.0381(15) 0.0402(16) -0.0097(12) 0.0020(13) -0.0207(13)

loop_
_geom_bond_atom_site_label_1
_geom_bond_atom_site_label_2
_geom_bond_distance
_geom_bond_site_symmetry_2
_geom_bond_publ_flag
N1 C2 1.298(3) . ?
N1 O1 1.300(2) . ?
N1 C8A 1.511(3) . ?
C2 C13 1.475(3) . ?
C2 C3 1.480(3) . ?
C3 C3A 1.537(3) . ?
C3A C3B 1.511(3) . ?
C3A C12 1.534(3) . ?
C3A C8A 1.550(3) . ?
C3B C7A 1.379(3) . ?
C3B C4 1.380(3) . ?
C4 C5 1.382(3) . ?
C5 C6 1.383(3) . ?
C6 C7 1.392(3) . ?
C7 O7 1.354(3) . ?
C7 C7A 1.389(3) . ?
C7A O8 1.385(3) . ?
O8 C8A 1.424(2) . ?
C8A C9 1.510(3) . ?
C9 C10 1.526(3) . ?
C10 C11 1.517(4) . ?
C11 C12 1.516(3) . ?
